data_2004201
loop_
_publ_author_name
'Karczmarzyk, Z.'
'Karolak-Wojciechowska, J.'
'Pawlowski, M.'

_publ_section_title
;
 7-[3-(Dibenzylamino)-2-hydroxypropyl]-8-(furfurylamino)theophylline
;
_journal_issue 12
_journal_name_full 'Acta Crystallographica Section C'
_journal_page_first 2608
_journal_page_last 2610
_journal_paper_doi 10.1107/S0108270195008547
_journal_volume 51
_journal_year 1995
_chemical_formula_sum 'C29 H32 N6 O4'
_chemical_formula_weight 528.61
_space_group_IT_number 2
_symmetry_cell_setting triclinic
_symmetry_space_group_name_Hall '-P 1'
_symmetry_space_group_name_H-M 'P -1'
_atom_type_scat_source 'SHELX76 (Sheldrick, 1976)'
_cell_angle_alpha 97.98(1)
_cell_angle_beta 96.42(1)
_cell_angle_gamma 107.87(1)
_cell_formula_units_Z 2
_cell_length_a 9.432(1)
_cell_length_b 12.080(2)
_cell_length_c 12.542(2)
_cell_measurement_reflns_used 25
_cell_measurement_temperature 293
_cell_measurement_theta_max 50
_cell_measurement_theta_min 10
_cell_volume 1328.7(4)
_diffrn_measurement_device 'Kuma KM-4'
_diffrn_measurement_method '\w/2\q scans'
_diffrn_radiation_type CuK\a
_diffrn_radiation_wavelength 1.54184
_diffrn_reflns_av_R_equivalents 0.0253
_diffrn_reflns_limit_h_max 11
_diffrn_reflns_limit_h_min -11
_diffrn_reflns_limit_k_max 14
_diffrn_reflns_limit_k_min -14
_diffrn_reflns_limit_l_max 16
_diffrn_reflns_limit_l_min 0
_diffrn_reflns_number 5740
_diffrn_reflns_theta_max 82
_diffrn_standards_decay_% none
_diffrn_standards_interval_count 100
_diffrn_standards_number 2
_exptl_absorpt_coefficient_mu 0.649
_exptl_absorpt_correction_type none
_exptl_crystal_colour colourless
_exptl_crystal_density_diffrn 1.321
_exptl_crystal_description plate
_exptl_crystal_size_max 0.40
_exptl_crystal_size_mid 0.30
_exptl_crystal_size_min 0.20
_refine_diff_density_max 0.31
_refine_diff_density_min -0.19
_refine_ls_extinction_coef 'g = 11.5(3) x 10^-7^'
_refine_ls_extinction_method 'F~c~^*^ = F~c~(1 - gF~c~^2^/sin\q)'
_refine_ls_goodness_of_fit_obs 1.49
_refine_ls_hydrogen_treatment 'H atoms: see text'
_refine_ls_number_parameters 367
_refine_ls_number_reflns 3972
_refine_ls_R_factor_obs 0.0563
_refine_ls_shift/esd_max 0.004
_refine_ls_structure_factor_coef F
_refine_ls_weighting_details 'w = 4.5734[\s^2^(F~o~)+0.00049F~o~^2^]'
_refine_ls_weighting_scheme calc
_refine_ls_wR_factor_obs 0.0723
_reflns_number_observed 3972
_reflns_number_total 4718
_reflns_observed_criterion F>4\s(F)
_cod_data_source_file ab1278.cif
_cod_data_source_block ab1278a
_cod_depositor_comments
;
The following automatic conversions were performed:

'_refine_ls_weighting_scheme' value ' w =
4.5734[\s^2^(F~o~)+0.00049F~o~^2^]' was changed to 'calc'. New tag
'_refine_ls_weighting_details' was created. The value of the new tag
was set to 'w = 4.5734[\s^2^(F~o~)+0.00049F~o~^2^]'.

Automatic conversion script
Id: cif_fix_values 3143 2015-03-26 13:38:13Z robertas 
;
_cod_original_cell_volume 1328.6(4)
_cod_database_code 2004201

loop_
_symmetry_equiv_pos_as_xyz
x,y,z
-x,-y,-z

loop_
_atom_site_label
_atom_site_fract_x
_atom_site_fract_y
_atom_site_fract_z
_atom_site_U_iso_or_equiv
N1 -0.0040(2) 0.4827(2) 0.3355(2) 0.0440(4)
N3 -0.0099(2) 0.3275(2) 0.4318(2) 0.0431(4)
N7 0.3612(2) 0.4249(2) 0.3765(2) 0.0369(4)
N8 0.4828(2) 0.3040(2) 0.4573(2) 0.0437(4)
N9 0.2258(2) 0.2857(2) 0.4624(2) 0.0400(4)
N13 0.4064(2) 0.2364(2) 0.0646(2) 0.0436(4)
O2 -0.2181(2) 0.3801(2) 0.3935(2) 0.0571(4)
O6 0.2126(2) 0.5930(2) 0.2813(2) 0.0598(6)
O46 0.5377(3) 0.0681(2) 0.3593(2) 0.0746(8)
C1 -0.0915(3) 0.5479(3) 0.2817(3) 0.0597(8)
C2 -0.0851(3) 0.3953(3) 0.3867(2) 0.0447(6)
C3 -0.0930(3) 0.2333(3) 0.4855(3) 0.0532(7)
C4 0.1393(2) 0.3463(2) 0.4216(2) 0.0366(4)
C5 0.2137(2) 0.4306(2) 0.3679(2) 0.0377(4)
C6 0.1506(3) 0.5099(2) 0.3250(2) 0.0425(4)
C7 0.4728(3) 0.4810(2) 0.3117(2) 0.0407(4)
C8 0.3600(2) 0.3356(2) 0.4318(2) 0.0370(4)
C11 0.4311(3) 0.4162(2) 0.1929(2) 0.0451(4)
C12 0.4397(3) 0.2919(2) 0.1802(2) 0.0458(4)
C21 0.2433(3) 0.1766(3) 0.0281(2) 0.0527(7)
C22 0.2022(3) 0.1446(2) -0.0946(2) 0.0464(7)
C23 0.2553(4) 0.2270(3) -0.1607(3) 0.0551(8)
C24 0.2187(4) 0.1972(3) -0.2724(3) 0.0616(8)
C25 0.1280(4) 0.0856(4) -0.3212(3) 0.0699(10)
C26 0.0711(4) 0.0022(4) -0.2572(3) 0.0745(8)
C27 0.1090(4) 0.0328(3) -0.1441(3) 0.0594(8)
C31 0.4892(3) 0.1522(3) 0.0434(3) 0.0508(8)
C32 0.6536(3) 0.2164(3) 0.0447(2) 0.0472(7)
C33 0.6977(4) 0.2885(3) -0.0314(3) 0.0589(8)
C34 0.8470(4) 0.3469(3) -0.0325(3) 0.0731(11)
C35 0.9568(4) 0.3357(3) 0.0447(3) 0.0700(10)
C36 0.9159(4) 0.2668(3) 0.1215(3) 0.0629(8)
C37 0.7651(3) 0.2072(3) 0.1215(3) 0.0562(8)
C41 0.4715(3) 0.1948(3) 0.4987(2) 0.0498(7)
C42 0.4279(3) 0.0883(3) 0.4130(3) 0.0526(7)
C43 0.2977(5) 0.0044(4) 0.3737(4) 0.0888(13)
C44 0.3272(7) -0.0760(4) 0.2899(5) 0.1015(15)
C45 0.4697(6) -0.0348(4) 0.2841(4) 0.0882(14)
O11* 0.5267(3) 0.4843(2) 0.1319(2) 0.0626(8)
O11'* 0.3333(19) 0.4435(14) 0.1387(14) 0.065(5)
H81 .5507(38) .3358(28) .4274(28) .059
H11 -.0178(3) .6135(3) .2446(3) .083
H12 -.1406(3) .5910(3) .3416(3) .083
H13 -.1802(3) .4868(3) .2196(3) .083
H31 -.0181(3) .1889(3) .5164(3) .075
H32 -.1856(3) .1705(3) .4275(3) .075
H33 -.1366(3) .2712(3) .5524(3) .075
H71 .4771(3) .5717(2) .3143(2) .058
H72 .5821(3) .4788(2) .3455(2) .058
H111 .3039(44) .4116(34) .1645(33) .065
H121 .3585(3) .2399(2) .2233(2) .068
H131 .5519(3) .2958(2) .2140(2) .068
H211 .2091(3) .0967(3) .0617(2) .076
H212 .1837(3) .2348(3) .0579(2) .076
H231 .3265(4) .3157(3) -.1235(3) .079
H241 .2617(4) .2623(3) -.3220(3) .089
H251 .1008(4) .0622(4) -.4091(3) .099
H261 -.0021(4) -.0857(4) -.2950(3) .106
H271 .0649(4) -.0319(3) -.0944(3) .087
H311 .4787(3) .0980(3) .1055(3) .073
H312 .4413(3) .0966(3) -.0357(3) .073
H331 .6126(4) .2987(3) -.0908(3) .083
H341 .8791(4) .4012(3) -.0930(3) .104
H351 1.0746(4) .3813(3) .0442(3) .100
H361 1.0014(4) .2590(3) .1821(3) .089
H371 .7339(3) .1528(3) .1821(3) .081
H411 .5800(3) .2045(3) .5444(2) .068
H412 .3879(3) .1822(3) .5521(2) .068
H431 .1902(5) -.0025(4) .3992(4) .124
H441 .2459(7) -.1556(4) .2411(5) .144
H451 .5267(6) -.0753(4) .2284(4) .122
H11O .5293(49) .4355(40) .0889(40) .086

loop_
_geom_angle_atom_site_label_1
_geom_angle_atom_site_label_2
_geom_angle_atom_site_label_3
_geom_angle
_geom_angle_publ_flag
C1 N1 C2 115.6(2) yes
C1 N1 C6 118.0(2) yes
C2 N1 C6 126.3(2) yes
C2 N3 C3 118.8(2) yes
C2 N3 C4 119.5(2) yes
C3 N3 C4 121.7(2) yes
C5 N7 C7 124.3(2) yes
C5 N7 C8 105.4(2) yes
C7 N7 C8 128.1(2) yes
C4 N9 C8 102.9(2) yes
N1 C2 N3 117.4(2) yes
N1 C2 O2 121.4(2) yes
N3 C2 O2 121.1(3) yes
N3 C4 N9 125.2(2) yes
N3 C4 C5 121.3(2) yes
N9 C4 C5 113.5(2) yes
N7 C5 C4 104.8(2) yes
N7 C5 C6 131.1(2) yes
C4 C5 C6 123.8(2) yes
N1 C6 O6 120.6(2) yes
N1 C6 C5 111.4(2) yes
O6 C6 C5 128.0(2) yes
N7 C8 N8 123.1(2) yes
N7 C8 N9 113.3(2) yes
N8 C8 N9 123.6(2) yes
C7 C11 O11 108.0(2) yes
C7 C11 O11' 113.2(8) yes
C12 C11 O11 111.1(2) yes
C12 C11 O11' 123.6(8) yes
C8 N8 C41 121.4(2) no
C12 N13 C21 111.5(2) no
C12 N13 C31 111.0(2) no
C21 N13 C31 110.2(2) no
C42 O46 C45 106.5(3) no
N7 C7 C11 110.8(2) no
C7 C11 C12 112.8(2) no
N13 C12 C11 110.4(2) no
N13 C21 C22 112.5(2) no
C21 C22 C23 121.3(3) no
C21 C22 C27 120.4(3) no
N13 C31 C32 110.9(2) no
C31 C32 C33 120.3(3) no
C31 C32 C37 121.6(3) no
N8 C41 C42 114.2(2) no
O46 C42 C41 117.5(3) no
O46 C42 C43 109.9(3) no
C41 C42 C43 132.6(3) no
C42 C43 C44 106.5(4) no
C43 C44 C45 107.1(4) no
O46 C45 C44 110.0(4) no
C23 C22 C27 118.3(3) no
C22 C23 C24 121.1(3) no
C23 C24 C25 120.4(3) no
C24 C25 C26 119.8(3) no
C25 C26 C27 119.6(3) no
C22 C27 C26 120.9(3) no
C33 C32 C37 118.1(3) no
C32 C33 C34 121.3(3) no
C33 C34 C35 119.6(3) no
C34 C35 C36 120.1(3) no
C35 C36 C37 120.0(3) no
C32 C37 C36 120.8(3) no

loop_
_geom_bond_atom_site_label_1
_geom_bond_atom_site_label_2
_geom_bond_distance
_geom_bond_publ_flag
N1 C1 1.476(3) yes
N1 C2 1.384(3) yes
N1 C6 1.418(3) yes
N3 C2 1.373(3) yes
N3 C3 1.466(3) yes
N3 C4 1.379(3) yes
N7 C5 1.407(3) yes
N7 C7 1.461(3) no
N7 C8 1.358(3) yes
N9 C4 1.357(3) yes
N9 C8 1.348(3) yes
O2 C2 1.225(3) yes
O6 C6 1.231(3) yes
C4 C5 1.356(3) yes
C5 C6 1.408(3) yes
C11 O11 1.397(3) yes
C11 O11' 1.237(18) yes
N8 C8 1.347(3) no
N8 C41 1.462(4) no
N13 C12 1.466(3) no
N13 C21 1.472(3) no
N13 C31 1.475(3) no
O46 C42 1.360(4) no
O46 C45 1.378(5) no
C7 C11 1.530(4) no
C11 C12 1.515(4) no
C21 C22 1.509(4) no
C31 C32 1.502(4) no
C41 C42 1.474(5) no
C42 C43 1.319(5) no
C43 C44 1.439(7) no
C44 C45 1.296(6) no
C22 C23 1.395(4) no
C22 C27 1.377(4) no
C23 C24 1.373(5) no
C24 C25 1.368(5) no
C25 C26 1.392(5) no
C26 C27 1.392(5) no
C32 C33 1.394(4) no
C32 C37 1.386(4) no
C33 C34 1.370(4) no
C34 C35 1.387(5) no
C35 C36 1.371(5) no
C36 C37 1.383(4) no

loop_
_geom_torsion_atom_site_label_1
_geom_torsion_atom_site_label_2
_geom_torsion_atom_site_label_3
_geom_torsion_atom_site_label_4
_geom_torsion
_geom_torsion_publ_flag
C8 N7 C7 C11 89.3(3) yes
N7 C7 C11 C12 -66.3(3) yes
C7 C11 C12 N13 -177.1(2) yes
C11 C12 N13 C21 -87.7(3) yes
N7 C7 C11 O11 170.5(2) yes
O11 C11 C12 N13 -55.6(3) yes
N7 C8 N8 C41 -168.7(2) yes
C8 N8 C41 C42 83.0(3) yes
N8 C41 C42 O46 80.1(4) yes
